data_7252042
loop_
_publ_author_name
'Parashar, Kanika'
'Pinky, Tamanna'
'Yamamoto, Nobuyuki'
'Gunasooriya, G. T. Kasun Kalhara'
'Smith, Mark D.'
'Saparov, Bayram'
'Navodye, S. A. Keishana'

_publ_section_title
;
 Thermochromism and X-ray Detection Capabilities of a Hybrid Double Metal
 Halide Perovskite (C3H12N2)2AgBiBr8
;
_journal_name_full CrystEngComm
_journal_paper_doi 10.1039/D6CE00175K
_journal_year 2026
_chemical_formula_moiety '2(C3 H12 N2), Ag Bi Br8'
_chemical_formula_sum 'C6 H24 Ag Bi Br8 N4'
_chemical_formula_weight 1108.42
_space_group_crystal_system monoclinic
_space_group_IT_number 12
_space_group_name_Hall '-C 2y'
_space_group_name_H-M_alt 'C 1 2/m 1'
_atom_sites_solution_hydrogens geom
_audit_creation_date 2026-02-09
_audit_creation_method
;
Olex2 1.5
(compiled 2025.07.13 svn.rb7424aed for OlexSys, GUI svn.r7314)
;
_audit_update_record
;
2026-02-19 deposited with the CCDC.	2026-05-26 downloaded from the CCDC.
;
_cell_angle_alpha 90
_cell_angle_beta 107.287(3)
_cell_angle_gamma 90
_cell_formula_units_Z 2
_cell_length_a 18.9998(15)
_cell_length_b 7.8787(7)
_cell_length_c 8.3765(8)
_cell_measurement_reflns_used 6555
_cell_measurement_temperature 400(2)
_cell_measurement_theta_max 26.81
_cell_measurement_theta_min 2.55
_cell_volume 1197.27(18)
_computing_cell_refinement 'SAINT V8.41 (?, 2016)'
_computing_data_reduction 'SAINT V8.41 (?, 2016)'
_computing_molecular_graphics 'Olex2 1.5 (Dolomanov et al., 2009)'
_computing_publication_material 'Olex2 1.5 (Dolomanov et al., 2009)'
_computing_structure_refinement 'XL  (Sheldrick, 2008)'
_diffrn_ambient_temperature 400(2)
_diffrn_detector 'PHOTON II'
_diffrn_detector_area_resol_mean '7.41 pixels/mm'
_diffrn_detector_type CPAD
_diffrn_measured_fraction_theta_full 0.998
_diffrn_measured_fraction_theta_max 0.999
_diffrn_measurement_device 'four-circle diffractometer'
_diffrn_measurement_device_type 'Bruker D8 QUEST'
_diffrn_measurement_method '\w and \f scans'
_diffrn_radiation_monochromator 'multilayer mirror'
_diffrn_radiation_type MoK\a
_diffrn_radiation_wavelength 0.71073
_diffrn_reflns_av_R_equivalents 0.0449
_diffrn_reflns_av_unetI/netI 0.0272
_diffrn_reflns_Laue_measured_fraction_full 0.998
_diffrn_reflns_Laue_measured_fraction_max 0.999
_diffrn_reflns_limit_h_max 24
_diffrn_reflns_limit_h_min -23
_diffrn_reflns_limit_k_max 10
_diffrn_reflns_limit_k_min -10
_diffrn_reflns_limit_l_max 10
_diffrn_reflns_limit_l_min -10
_diffrn_reflns_number 11483
_diffrn_reflns_point_group_measured_fraction_full 0.998
_diffrn_reflns_point_group_measured_fraction_max 0.999
_diffrn_reflns_theta_full 25.242
_diffrn_reflns_theta_max 27.098
_diffrn_reflns_theta_min 2.547
_diffrn_source 'microfocus sealed tube'
_diffrn_source_current '1.0 mA'
_diffrn_source_power '50 W'
_diffrn_source_type 'Incoatec I\mS 2.0 High Brilliance'
_diffrn_source_voltage '50.0 kV'
_diffrn_standards_number 0
_exptl_absorpt_coefficient_mu 21.503
_exptl_absorpt_correction_T_max 0.0819
_exptl_absorpt_correction_T_min 0.0272
_exptl_absorpt_correction_type multi-scan
_exptl_absorpt_process_details
;
SADABS-2016/2 (Bruker,2016/2) was used for absorption correction.
wR2(int) was 0.1542 before and 0.0620 after correction.
The Ratio of minimum to maximum transmission is 0.3321.
The \l/2 correction factor is Not present.
;
_exptl_crystal_colour 'dark yellow'
_exptl_crystal_colour_modifier dark
_exptl_crystal_colour_primary yellow
_exptl_crystal_density_diffrn 3.075
_exptl_crystal_description block
_exptl_crystal_F_000 996
_exptl_crystal_recrystallization_method 'Slow evaporation from hydrobromic acid solution.'
_exptl_crystal_size_max 0.211
_exptl_crystal_size_mid 0.175
_exptl_crystal_size_min 0.118
_refine_diff_density_max 0.518
_refine_diff_density_min -0.727
_refine_diff_density_rms 0.129
_refine_ls_extinction_method none
_refine_ls_goodness_of_fit_ref 1.054
_refine_ls_hydrogen_treatment constr
_refine_ls_matrix_type full
_refine_ls_number_parameters 113
_refine_ls_number_reflns 1415
_refine_ls_number_restraints 100
_refine_ls_restrained_S_all 1.026
_refine_ls_R_factor_all 0.0264
_refine_ls_R_factor_gt 0.0240
_refine_ls_shift/su_max 0.000
_refine_ls_shift/su_mean 0.000
_refine_ls_structure_factor_coef Fsqd
_refine_ls_weighting_details 'w=1/[\s^2^(Fo^2^)+(0.0261P)^2^+2.9965P] where P=(Fo^2^+2Fc^2^)/3'
_refine_ls_weighting_scheme calc
_refine_ls_wR_factor_gt 0.0579
_refine_ls_wR_factor_ref 0.0598
_reflns_Friedel_coverage 0.000
_reflns_number_gt 1336
_reflns_number_total 1415
_reflns_threshold_expression 'I > 2\s(I)'
_cod_data_source_file d6ce00175k18.cif
_cod_data_source_block 26008
_cod_original_sg_symbol_H-M C2/m
_cod_database_code 7252042
_shelx_shelxl_version_number 2014/7
_shelx_space_group_comment
;
The symmetry employed for this shelxl refinement is uniquely defined
by the following loop, which should always be used as a source of
symmetry information in preference to the above space-group names.
They are only intended as comments.
;
_olex2_refinement_description
;
1. Fixed Uiso
 At 1.2 times of:
  All C(H,H) groups, All N(H,H,H) groups
2. Rigid bond restraints
 C1, C1A
 with sigma for 1-2 distances of 0.01 and sigma for 1-3 distances of 0.01
 C2, C2A
 with sigma for 1-2 distances of 0.01 and sigma for 1-3 distances of 0.01
 C3, C3A
 with sigma for 1-2 distances of 0.01 and sigma for 1-3 distances of 0.01
3. Uiso/Uaniso restraints and constraints
C1 \\sim C1A: within 2A with sigma of 0.01 and sigma for terminal atoms of 0.02
within 2A
C2 \\sim C2A: within 2A with sigma of 0.01 and sigma for terminal atoms of 0.02
within 2A
C3 \\sim C3A: within 2A with sigma of 0.01 and sigma for terminal atoms of 0.02
within 2A
Uanis(N1) = Uanis(N1A)
Uanis(N2) = Uanis(N2A)
4. Rigid body (RIGU) restrains
 All non-hydrogen atoms
 with sigma for 1-2 distances of 0.004 and sigma for 1-3 distances of 0.004
5. Same fragment restrains
{N1, C1, C2, C3, N2} sigma for 1-2: 0.02, 1-3: 0.04
{N2A, C3A, C2A, C1A, N1A} sigma for 1-2: 0.02, 1-3: 0.04
as in
{N1A, C1A, C2A, C3A, N2A}
{N1A, C1A, C2A, C3A, N2A} sigma for 1-2: 0.02, 1-3: 0.04
{N2, C3, C2, C1, N1} sigma for 1-2: 0.02, 1-3: 0.04
as in
{N1, C1, C2, C3, N2}
6. Others
 Sof(N1A)=Sof(H1AA)=Sof(H1AB)=Sof(H1AC)=Sof(C1A)=Sof(H1AD)=Sof(H1AE)=Sof(C2A)=
 Sof(H2AA)=Sof(H2AB)=Sof(C3A)=Sof(H3AA)=Sof(H3AB)=Sof(N2A)=Sof(H2AC)=Sof(H2AD)=
 Sof(H2AE)=0.5*(1-FVAR(2))
 Sof(N1)=Sof(H1A)=Sof(H1B)=Sof(H1C)=Sof(C1)=Sof(H1D)=Sof(H1E)=Sof(C2)=Sof(H2A)=
 Sof(H2B)=Sof(C3)=Sof(H3A)=Sof(H3B)=Sof(N2)=Sof(H2C)=Sof(H2D)=Sof(H2E)=0.5*
 FVAR(2)
7.a Secondary CH2 refined with riding coordinates:
 C1(H1D,H1E), C2(H2A,H2B), C3(H3A,H3B), C1A(H1AD,H1AE), C2A(H2AA,H2AB),
 C3A(H3AA,H3AB)
7.b Idealised Me refined as rotating group:
 N1(H1A,H1B,H1C), N2(H2C,H2D,H2E), N1A(H1AA,H1AB,H1AC), N2A(H2AC,H2AD,H2AE)
;
_olex2_date_sample_data_collection 2026-02-04
_olex2_date_sample_submission 2026-02-03
_olex2_exptl_crystal_mounting_method 'Crystal mounted on a MiTeGen MicroMount using paratone oil.'
_olex2_submission_original_sample_id K299_400K
_olex2_submission_special_instructions 'No special instructions were received'

loop_
_space_group_symop_operation_xyz
'x, y, z'
'-x, y, -z'
'x+1/2, y+1/2, z'
'-x+1/2, y+1/2, -z'
'-x, -y, -z'
'x, -y, z'
'-x+1/2, -y+1/2, -z'
'x+1/2, -y+1/2, z'

loop_
_atom_site_label
_atom_site_type_symbol
_atom_site_fract_x
_atom_site_fract_y
_atom_site_fract_z
_atom_site_U_iso_or_equiv
_atom_site_adp_type
_atom_site_occupancy
_atom_site_site_symmetry_order
_atom_site_calc_flag
_atom_site_refinement_flags_posn
_atom_site_refinement_flags_adp
_atom_site_refinement_flags_occupancy
_atom_site_disorder_assembly
_atom_site_disorder_group
N1 N 0.3689(10) 0.477(8) 0.369(3) 0.085(7) Uani 0.375(9) 1 d D U P A -1
H1A H 0.3689 0.5319 0.2766 0.102 Uiso 0.375(9) 1 calc R U P A -1
H1B H 0.3680 0.3655 0.3509 0.102 Uiso 0.375(9) 1 calc R U P A -1
H1C H 0.4095 0.5034 0.4511 0.102 Uiso 0.375(9) 1 calc R U P A -1
C1 C 0.3028(7) 0.527(4) 0.4187(18) 0.079(6) Uani 0.375(9) 1 d D U P A -1
H1D H 0.2974 0.6492 0.4115 0.094 Uiso 0.375(9) 1 calc R U P A -1
H1E H 0.3099 0.4941 0.5341 0.094 Uiso 0.375(9) 1 calc R U P A -1
C2 C 0.2340(7) 0.4464(18) 0.3112(16) 0.074(4) Uani 0.375(9) 1 d D U P A -1
H2A H 0.2448 0.3294 0.2907 0.088 Uiso 0.375(9) 1 calc R U P A -1
H2B H 0.1979 0.4447 0.3724 0.088 Uiso 0.375(9) 1 calc R U P A -1
C3 C 0.2004(8) 0.531(3) 0.1474(16) 0.086(6) Uani 0.375(9) 1 d D U P A -1
H3A H 0.2307 0.5100 0.0746 0.103 Uiso 0.375(9) 1 calc R U P A -1
H3B H 0.1985 0.6522 0.1640 0.103 Uiso 0.375(9) 1 calc R U P A -1
N2 N 0.1242(13) 0.466(2) 0.066(3) 0.078(10) Uani 0.375(9) 1 d D U P A -1
H2C H 0.1098 0.4954 -0.0410 0.093 Uiso 0.375(9) 1 calc R U P A -1
H2D H 0.0934 0.5095 0.1173 0.093 Uiso 0.375(9) 1 calc R U P A -1
H2E H 0.1239 0.3529 0.0744 0.093 Uiso 0.375(9) 1 calc R U P A -1
N1A N 0.368(3) 0.458(16) 0.337(12) 0.085(7) Uani 0.125(9) 1 d D U P A -2
H1AA H 0.3488 0.3654 0.2801 0.102 Uiso 0.125(9) 1 calc R U P A -2
H1AB H 0.4008 0.4280 0.4332 0.102 Uiso 0.125(9) 1 calc R U P A -2
H1AC H 0.3904 0.5196 0.2774 0.102 Uiso 0.125(9) 1 calc R U P A -2
C1A C 0.308(2) 0.560(8) 0.372(5) 0.078(7) Uani 0.125(9) 1 d D U P A -2
H1AD H 0.2972 0.5128 0.4687 0.094 Uiso 0.125(9) 1 calc R U P A -2
H1AE H 0.3261 0.6752 0.4000 0.094 Uiso 0.125(9) 1 calc R U P A -2
C2A C 0.240(2) 0.566(5) 0.230(5) 0.075(6) Uani 0.125(9) 1 d D U P A -2
H2AA H 0.2538 0.5546 0.1280 0.090 Uiso 0.125(9) 1 calc R U P A -2
H2AB H 0.2182 0.6769 0.2289 0.090 Uiso 0.125(9) 1 calc R U P A -2
C3A C 0.183(2) 0.437(6) 0.227(5) 0.089(7) Uani 0.125(9) 1 d D U P A -2
H3AA H 0.1585 0.4675 0.3090 0.107 Uiso 0.125(9) 1 calc R U P A -2
H3AB H 0.2071 0.3281 0.2597 0.107 Uiso 0.125(9) 1 calc R U P A -2
N2A N 0.128(4) 0.420(13) 0.061(9) 0.078(10) Uani 0.125(9) 1 d D U P A -2
H2AC H 0.1488 0.4396 -0.0191 0.093 Uiso 0.125(9) 1 calc R U P A -2
H2AD H 0.0914 0.4944 0.0520 0.093 Uiso 0.125(9) 1 calc R U P A -2
H2AE H 0.1091 0.3152 0.0492 0.093 Uiso 0.125(9) 1 calc R U P A -2
Ag1 Ag 0.5000 0.5000 0.0000 0.0681(2) Uani 1 4 d S TU P . .
Br1 Br 0.64193(4) 0.5000 0.04456(11) 0.0937(3) Uani 1 2 d S TU P . .
Bi1 Bi 0.5000 1.0000 0.5000 0.04995(11) Uani 1 4 d S TU P . .
Br2 Br 0.52568(5) 0.74953(9) 0.28327(9) 0.1077(3) Uani 1 1 d . U . . .
Br3 Br 0.34712(4) 1.0000 0.31855(10) 0.0867(3) Uani 1 2 d S TU P . .

loop_
_atom_site_aniso_label
_atom_site_aniso_U_11
_atom_site_aniso_U_22
_atom_site_aniso_U_33
_atom_site_aniso_U_23
_atom_site_aniso_U_13
_atom_site_aniso_U_12
N1 0.077(4) 0.101(19) 0.075(12) -0.002(12) 0.022(5) -0.003(6)
C1 0.075(5) 0.091(16) 0.073(7) 0.004(9) 0.027(5) -0.006(6)
C2 0.070(5) 0.087(9) 0.066(6) 0.009(5) 0.023(4) -0.004(5)
C3 0.082(6) 0.105(15) 0.071(6) 0.019(7) 0.024(4) -0.006(7)
N2 0.079(5) 0.08(3) 0.071(4) -0.001(7) 0.023(4) 0.004(9)
N1A 0.077(4) 0.101(19) 0.075(12) -0.002(12) 0.022(5) -0.003(6)
C1A 0.076(7) 0.089(16) 0.072(10) 0.008(11) 0.026(7) -0.007(8)
C2A 0.076(7) 0.089(11) 0.064(10) 0.005(8) 0.025(7) -0.006(7)
C3A 0.087(8) 0.107(15) 0.071(8) 0.013(8) 0.021(7) -0.017(9)
N2A 0.079(5) 0.08(3) 0.071(4) -0.001(7) 0.023(4) 0.004(9)
Ag1 0.0650(4) 0.0761(5) 0.0676(4) 0.000 0.0263(3) 0.000
Br1 0.0618(4) 0.1421(8) 0.0802(5) 0.000 0.0260(4) 0.000
Bi1 0.0630(2) 0.04512(17) 0.04229(16) 0.000 0.01649(13) 0.000
Br2 0.1185(5) 0.1020(5) 0.1059(5) -0.0573(4) 0.0383(4) 0.0039(4)
Br3 0.0595(4) 0.1268(7) 0.0689(4) 0.000 0.0118(3) 0.000

loop_
_atom_type_symbol
_atom_type_description
_atom_type_scat_dispersion_real
_atom_type_scat_dispersion_imag
_atom_type_scat_source
C C 0.0033 0.0016 'International Tables Vol C Tables 4.2.6.8 and 6.1.1.4'
H H 0.0000 0.0000 'International Tables Vol C Tables 4.2.6.8 and 6.1.1.4'
Ag Ag -0.8971 1.1015 'International Tables Vol C Tables 4.2.6.8 and 6.1.1.4'
Bi Bi -4.1077 10.2566 'International Tables Vol C Tables 4.2.6.8 and 6.1.1.4'
Br Br -0.2901 2.4595 'International Tables Vol C Tables 4.2.6.8 and 6.1.1.4'
N N 0.0061 0.0033 'International Tables Vol C Tables 4.2.6.8 and 6.1.1.4'

loop_
_exptl_crystal_face_index_h
_exptl_crystal_face_index_k
_exptl_crystal_face_index_l
_exptl_crystal_face_perp_dist
-2.00 -1.00 2.00 0.0760
-2.00 1.00 1.00 0.0510
-2.00 0.00 -1.00 0.1110
-1.00 2.00 -1.00 0.0720
-1.00 0.00 0.00 0.0940
0.00 -1.00 -2.00 0.0730
0.00 2.00 1.00 0.0300
1.00 0.00 0.00 0.0960
1.00 2.00 -2.00 0.0730
2.00 0.00 1.00 0.0800
2.00 -2.00 -1.00 0.0590
2.00 -2.00 1.00 0.0590
2.00 1.00 -1.00 0.0690

loop_
_geom_angle_atom_site_label_1
_geom_angle_atom_site_label_2
_geom_angle_atom_site_label_3
_geom_angle
_geom_angle_site_symmetry_1
_geom_angle_site_symmetry_3
_geom_angle_publ_flag
H1A N1 H1B 109.5 . . ?
H1A N1 H1C 109.5 . . ?
H1B N1 H1C 109.5 . . ?
C1 N1 H1A 109.5 . . ?
C1 N1 H1B 109.5 . . ?
C1 N1 H1C 109.5 . . ?
N1 C1 H1D 109.1 . . ?
N1 C1 H1E 109.1 . . ?
N1 C1 C2 112.4(18) . . ?
H1D C1 H1E 107.8 . . ?
C2 C1 H1D 109.1 . . ?
C2 C1 H1E 109.1 . . ?
C1 C2 H2A 108.5 . . ?
C1 C2 H2B 108.5 . . ?
H2A C2 H2B 107.5 . . ?
C3 C2 C1 115.3(14) . . ?
C3 C2 H2A 108.5 . . ?
C3 C2 H2B 108.5 . . ?
C2 C3 H3A 109.4 . . ?
C2 C3 H3B 109.4 . . ?
C2 C3 N2 111.0(16) . . ?
H3A C3 H3B 108.0 . . ?
N2 C3 H3A 109.4 . . ?
N2 C3 H3B 109.4 . . ?
C3 N2 H2C 109.5 . . ?
C3 N2 H2D 109.5 . . ?
C3 N2 H2E 109.5 . . ?
H2C N2 H2D 109.5 . . ?
H2C N2 H2E 109.5 . . ?
H2D N2 H2E 109.5 . . ?
H1AA N1A H1AB 109.5 . . ?
H1AA N1A H1AC 109.5 . . ?
H1AB N1A H1AC 109.5 . . ?
C1A N1A H1AA 109.5 . . ?
C1A N1A H1AB 109.5 . . ?
C1A N1A H1AC 109.5 . . ?
N1A C1A H1AD 108.9 . . ?
N1A C1A H1AE 108.9 . . ?
H1AD C1A H1AE 107.7 . . ?
C2A C1A N1A 113(3) . . ?
C2A C1A H1AD 108.9 . . ?
C2A C1A H1AE 108.9 . . ?
C1A C2A H2AA 108.0 . . ?
C1A C2A H2AB 108.0 . . ?
C1A C2A C3A 117(3) . . ?
H2AA C2A H2AB 107.2 . . ?
C3A C2A H2AA 108.0 . . ?
C3A C2A H2AB 108.0 . . ?
C2A C3A H3AA 109.0 . . ?
C2A C3A H3AB 109.0 . . ?
C2A C3A N2A 113(3) . . ?
H3AA C3A H3AB 107.8 . . ?
N2A C3A H3AA 109.0 . . ?
N2A C3A H3AB 109.0 . . ?
C3A N2A H2AC 109.5 . . ?
C3A N2A H2AD 109.5 . . ?
C3A N2A H2AE 109.5 . . ?
H2AC N2A H2AD 109.5 . . ?
H2AC N2A H2AE 109.5 . . ?
H2AD N2A H2AE 109.5 . . ?
Br1 Ag1 Br1 180.0 5_665 . ?
Br1 Ag1 Br2 88.20(2) 5_665 2_655 ?
Br1 Ag1 Br2 88.20(2) . 6_565 ?
Br1 Ag1 Br2 91.79(2) 5_665 . ?
Br1 Ag1 Br2 88.21(2) . . ?
Br1 Ag1 Br2 91.80(2) . 5_665 ?
Br1 Ag1 Br2 88.20(2) 5_665 5_665 ?
Br1 Ag1 Br2 91.80(2) 5_665 6_565 ?
Br1 Ag1 Br2 91.80(2) . 2_655 ?
Br2 Ag1 Br2 180.00(3) 6_565 2_655 ?
Br2 Ag1 Br2 81.64(3) 5_665 2_655 ?
Br2 Ag1 Br2 81.64(3) 6_565 . ?
Br2 Ag1 Br2 98.36(3) 5_665 6_565 ?
Br2 Ag1 Br2 180.0 5_665 . ?
Br2 Ag1 Br2 98.36(3) 2_655 . ?
Br2 Bi1 Br2 180.00(3) . 5_676 ?
Br2 Bi1 Br2 88.80(4) . 6_575 ?
Br2 Bi1 Br2 91.20(4) 5_676 6_575 ?
Br2 Bi1 Br2 88.80(4) 2_656 5_676 ?
Br2 Bi1 Br2 91.20(4) . 2_656 ?
Br2 Bi1 Br2 180.0 2_656 6_575 ?
Br2 Bi1 Br3 90.03(2) . . ?
Br2 Bi1 Br3 90.03(2) 2_656 5_676 ?
Br2 Bi1 Br3 89.97(2) 6_575 5_676 ?
Br2 Bi1 Br3 89.97(2) 2_656 . ?
Br2 Bi1 Br3 90.03(2) 5_676 5_676 ?
Br2 Bi1 Br3 89.97(2) 5_676 . ?
Br2 Bi1 Br3 90.03(2) 6_575 . ?
Br2 Bi1 Br3 89.97(2) . 5_676 ?
Br3 Bi1 Br3 180.0 . 5_676 ?
Bi1 Br2 Ag1 161.20(3) . . ?

loop_
_geom_bond_atom_site_label_1
_geom_bond_atom_site_label_2
_geom_bond_distance
_geom_bond_site_symmetry_2
_geom_bond_publ_flag
N1 H1A 0.8900 . ?
N1 H1B 0.8900 . ?
N1 H1C 0.8900 . ?
N1 C1 1.488(19) . ?
C1 H1D 0.9700 . ?
C1 H1E 0.9700 . ?
C1 C2 1.491(15) . ?
C2 H2A 0.9700 . ?
C2 H2B 0.9700 . ?
C2 C3 1.487(15) . ?
C3 H3A 0.9700 . ?
C3 H3B 0.9700 . ?
C3 N2 1.50(2) . ?
N2 H2C 0.8900 . ?
N2 H2D 0.8900 . ?
N2 H2E 0.8900 . ?
N1A H1AA 0.8900 . ?
N1A H1AB 0.8900 . ?
N1A H1AC 0.8900 . ?
N1A C1A 1.49(2) . ?
C1A H1AD 0.9700 . ?
C1A H1AE 0.9700 . ?
C1A C2A 1.475(19) . ?
C2A H2AA 0.9700 . ?
C2A H2AB 0.9700 . ?
C2A C3A 1.477(19) . ?
C3A H3AA 0.9700 . ?
C3A H3AB 0.9700 . ?
C3A N2A 1.49(2) . ?
N2A H2AC 0.8900 . ?
N2A H2AD 0.8900 . ?
N2A H2AE 0.8900 . ?
Ag1 Br1 2.6101(8) . ?
Ag1 Br1 2.6101(8) 5_665 ?
Ag1 Br2 3.0075(6) 5_665 ?
Ag1 Br2 3.0075(6) 2_655 ?
Ag1 Br2 3.0075(6) 6_565 ?
Ag1 Br2 3.0075(6) . ?
Bi1 Br2 2.8204(5) 2_656 ?
Bi1 Br2 2.8204(5) 6_575 ?
Bi1 Br2 2.8204(5) 5_676 ?
Bi1 Br2 2.8204(5) . ?
Bi1 Br3 2.8501(8) . ?
Bi1 Br3 2.8502(8) 5_676 ?

loop_
_geom_hbond_atom_site_label_D
_geom_hbond_atom_site_label_H
_geom_hbond_atom_site_label_A
_geom_hbond_distance_DH
_geom_hbond_distance_HA
_geom_hbond_distance_DA
_geom_hbond_angle_DHA
_geom_hbond_site_symmetry_A
N1 H1A Br1 0.89 2.65 3.42(3) 145.2 5_665
N1 H1B Br3 0.89 2.91 3.79(6) 170.8 1_545
N1 H1C Br2 0.89 2.93 3.69(4) 144.2 2_656
N1 H1C Br2 0.89 2.97 3.49(4) 119.4 5_666
C1 H1D Br3 0.97 3.09 3.97(3) 150.4 .
C2 H2B Br3 0.97 2.99 3.875(15) 152.2 7_566
C3 H3A Br1 0.97 2.88 3.806(16) 160.2 5_665
C3 H3B Br1 0.97 3.00 3.88(3) 151.3 3_455
N2 H2C Br3 0.89 2.68 3.44(3) 142.9 7_565
N2 H2D Br2 0.89 2.97 3.42(3) 113.1 3_445
N2 H2D Br2 0.89 2.87 3.72(3) 160.3 8_465
N2 H2E Br1 0.89 2.82 3.693(18) 166.5 3_445
N1A H1AA Br3 0.89 2.90 3.63(13) 140.5 1_545
N1A H1AB Br2 0.89 2.75 3.61(10) 162.6 5_666
N1A H1AC Br1 0.89 2.59 3.16(10) 123.3 5_665
N1A H1AC Br2 0.89 3.13 3.90(12) 146.3 .
C1A H1AE Br3 0.97 2.71 3.60(6) 152.6 .
C2A H2AA Br1 0.97 2.81 3.69(4) 151.8 5_665
C2A H2AB Br1 0.97 3.10 3.99(4) 152.1 3_455
C3A H3AA Br2 0.97 3.01 3.49(4) 112.4 3_445
N2A H2AC Br3 0.89 2.58 3.41(9) 156.1 7_565
N2A H2AE Br1 0.89 2.56 3.33(11) 144.0 3_445
N2A H2AE Br2 0.89 2.91 3.34(9) 111.6 3_445

loop_
_geom_torsion_atom_site_label_1
_geom_torsion_atom_site_label_2
_geom_torsion_atom_site_label_3
_geom_torsion_atom_site_label_4
_geom_torsion
_geom_torsion_site_symmetry_1
_geom_torsion_site_symmetry_2
_geom_torsion_site_symmetry_3
_geom_torsion_site_symmetry_4
_geom_torsion_publ_flag
N1 C1 C2 C3 -81(3) . . . . ?
C1 C2 C3 N2 -167.5(19) . . . . ?
N1A C1A C2A C3A 93(8) . . . . ?
C1A C2A C3A N2A -163(7) . . . . ?
